data_9015891
loop_
_publ_author_name
'Lotmar, W.'
'Feitknecht, W.'

_publ_section_title
;
 Ueber Aenderungen der Ionenabstaende in Hydroxyd-Schichtengittern.
 _cod_database_code 1010267
;
_journal_name_full 'Zeitschrift fur Kristallographie'
_journal_page_first 368
_journal_page_last 378
_journal_volume 93
_journal_year 1936
_chemical_formula_sum 'Co O2'
_space_group_IT_number 164
_symmetry_space_group_name_Hall '-P 3 2"'
_symmetry_space_group_name_H-M 'P -3 m 1'
_cell_angle_alpha 90
_cell_angle_beta 90
_cell_angle_gamma 120
_cell_length_a 3.173
_cell_length_b 3.173
_cell_length_c 4.640
_cell_formula_units_Z 1
_cell_volume 40.457
_database_code_amcsd 0017194
_exptl_crystal_density_diffrn 3.732
_cod_duplicate_entry 1010267
_cod_database_code 9015891
_amcsd_formula_title 'Co H2 O2'

loop_
_space_group_symop_operation_xyz
x,y,z
-y,-x,z
y,-x+y,-z
-x,-x+y,-z
-x+y,-x,z
-x+y,y,z
-x,-y,-z
y,x,-z
-y,x-y,z
x,x-y,z
x-y,x,-z
x-y,-y,-z

loop_
_atom_site_label
_atom_site_fract_x
_atom_site_fract_y
_atom_site_fract_z
Co1 0.00000 0.00000 0.00000
O1 0.33333 0.66667 0.22000

loop_
_cod_related_entry_id
_cod_related_entry_database
_cod_related_entry_code
1 AMCSD 0017194
